data_2023551
loop_
_publ_author_name
'Amanova, Dilshoda'
'Radjabova, Zubaydabegim'
'Murodov, Sardor'
'Erkinboyeva, Sevinch'
'Choriev, Odil'
'Ashurov, Jamshid'
'Daminova, Shahlo'

_publ_section_title
;
 Synthesis, structure and computational study of
 diacetatobis(2-amino-6-fluoro-1,3-benzothiazole-\kN 3)zinc(II)
;
_journal_coeditor_code JP2034
_journal_issue 10
_journal_name_full 'Acta Crystallographica Section E Crystallographic Communications'
_journal_paper_doi 10.1107/S2056989026009163
_journal_volume 82
_journal_year 2026
_chemical_absolute_configuration unk
_chemical_formula_iupac '[Zn (C2 H3 O2)2 (C7 H5 F N2 S)2]'
_chemical_formula_moiety 'C18 H16 F2 N4 O4 S2 Zn'
_chemical_formula_sum 'C18 H16 F2 N4 O4 S2 Zn'
_chemical_formula_weight 519.877
_chemical_name_systematic
;
Diacetatobis(2-amino-6-fluoro-1,3-benzothiazole-\k<i>N</i>^3^)zinc(II)
;
_space_group_crystal_system orthorhombic
_space_group_IT_number 33
_space_group_name_Hall 'P 2c -2n'
_space_group_name_H-M_alt 'P n a 21'
_atom_sites_solution_primary dual
_audit_creation_method
;
Olex2 1.5
(compiled 2026.08.02 svn.rf6abe8ff for OlexSys, GUI svn.r7630)
;
_cell_angle_alpha 90
_cell_angle_beta 90
_cell_angle_gamma 90
_cell_formula_units_Z 4
_cell_length_a 8.26379(13)
_cell_length_b 27.6342(3)
_cell_length_c 9.21400(12)
_cell_measurement_reflns_used 4970
_cell_measurement_temperature 273
_cell_measurement_theta_max 71.0790
_cell_measurement_theta_min 3.7130
_cell_volume 2104.14(5)
_computing_cell_refinement
;
CrysAlisPro (Rigaku OD, 2023)
;
_computing_data_collection
;
CrysAlisPro (Rigaku OD, 2023)
;
_computing_data_reduction
;
CrysAlisPro (Rigaku OD, 2023)
;
_computing_molecular_graphics
;
Olex2 1.5 (Dolomanov <i>et al.</i>,  2009)
;
_computing_publication_material
;
Olex2 1.5 (Dolomanov <i>et al.</i>,  2009)
;
_computing_structure_refinement
;
<i>olex2.refine</i> 1.5 (Bourhis <i>et al.</i>,  2015)
;
_computing_structure_solution
;
<i>SHELXT</i>  (Sheldrick, 2015)
;
_diffrn_ambient_temperature 273
_diffrn_measured_fraction_theta_full 1.0000
_diffrn_measured_fraction_theta_max 0.9927
_diffrn_measurement_device 'four-circle diffractometer'
_diffrn_measurement_device_type 'XtaLAB Synergy, Single source at home/near, HyPix3000'
_diffrn_measurement_method '\w scans'
_diffrn_radiation_type 'Cu K\a'
_diffrn_radiation_wavelength 1.54184
_diffrn_reflns_av_R_equivalents 0.0625
_diffrn_reflns_av_unetI/netI 0.0365
_diffrn_reflns_limit_h_max 10
_diffrn_reflns_limit_h_min -10
_diffrn_reflns_limit_k_max 26
_diffrn_reflns_limit_k_min -33
_diffrn_reflns_limit_l_max 11
_diffrn_reflns_limit_l_min -11
_diffrn_reflns_number 19982
_diffrn_reflns_theta_full 67.6840
_diffrn_reflns_theta_max 71.65
_diffrn_reflns_theta_min 3.20
_diffrn_standards_decay_% 0
_diffrn_standards_interval_count 0
_diffrn_standards_number 0
_exptl_absorpt_coefficient_mu 3.947
_exptl_absorpt_correction_T_max 1.00000
_exptl_absorpt_correction_T_min 0.33568
_exptl_absorpt_correction_type multi-scan
_exptl_absorpt_process_details
;
(CrysAlisPro; Rigaku OD, 2023)
;
_exptl_crystal_colour 'clear whiteish colourless'
_exptl_crystal_density_diffrn 1.641
_exptl_crystal_description rhombohedral
_exptl_crystal_F_000 1055.915
_exptl_crystal_size_max 0.37
_exptl_crystal_size_mid 0.28
_exptl_crystal_size_min 0.25
_refine_diff_density_max 0.3844
_refine_diff_density_min -0.5947
_refine_ls_abs_structure_details
;
Hooft et al. (2010)
;
_refine_ls_abs_structure_Flack 0.002(12)
_refine_ls_goodness_of_fit_ref 1.0336
_refine_ls_hydrogen_treatment constr
_refine_ls_matrix_type full
_refine_ls_number_constraints 26
_refine_ls_number_parameters 282
_refine_ls_number_reflns 4036
_refine_ls_number_restraints 1
_refine_ls_restrained_S_all 1.0336
_refine_ls_R_factor_all 0.0412
_refine_ls_R_factor_gt 0.0398
_refine_ls_shift/su_max 0.0005
_refine_ls_shift/su_mean 0.0000
_refine_ls_structure_factor_coef Fsqd
_refine_ls_weighting_details 'w=1/[\s^2^(Fo^2^)+(0.0835P)^2^] where P=(Fo^2^+2Fc^2^)/3'
_refine_ls_weighting_scheme calc
_refine_ls_wR_factor_gt 0.1110
_refine_ls_wR_factor_ref 0.1125
_reflns_number_gt 3829
_reflns_number_total 4036
_reflns_threshold_expression I>=2\s(I)
_cod_data_source_file jp2034.cif
_cod_data_source_block I
_cod_original_sg_symbol_Hall ' P 2c -2n'
_cod_database_code 2023551

loop_
_space_group_symop_id
_space_group_symop_operation_xyz
1 x,y,z
2 -x,-y,z+1/2
3 -x+1/2,y+1/2,z+1/2
4 x+1/2,-y+1/2,z

loop_
_atom_site_type_symbol
_atom_site_label
_atom_site_fract_x
_atom_site_fract_y
_atom_site_fract_z
_atom_site_U_iso_or_equiv
_atom_site_adp_type
_atom_site_occupancy
Zn Zn1 0.63340(5) 0.623334(12) 0.39621(5) 0.03898(13) Uani 1
S S2 0.72351(14) 0.77996(3) 0.52443(10) 0.0590(3) Uani 1
S S1 0.72502(15) 0.48713(3) 0.66695(11) 0.0644(3) Uani 1
O O1 0.3990(3) 0.61134(9) 0.3732(3) 0.0533(6) Uani 1
O O3 0.7725(3) 0.62617(8) 0.2249(3) 0.0451(5) Uani 1
N N1 0.7101(4) 0.56872(9) 0.5279(3) 0.0432(6) Uani 1
N N3 0.6824(3) 0.68720(9) 0.4992(3) 0.0392(5) Uani 1
F F1 1.2953(4) 0.54886(14) 0.8032(4) 0.0932(9) Uani 1
F F2 0.4525(8) 0.75495(15) 1.0179(4) 0.1439(19) Uani 1
O O4 0.6401(4) 0.56292(12) 0.1497(5) 0.0902(13) Uani 1
O O2 0.4259(4) 0.67805(10) 0.2456(3) 0.0654(7) Uani 1
N N2 0.4771(4) 0.52090(11) 0.5138(4) 0.0626(9) Uani 1
H H2a 0.4271(4) 0.54166(11) 0.4607(4) 0.0751(11) Uiso 1
H H2b 0.4299(4) 0.49437(11) 0.5382(4) 0.0751(11) Uiso 1
N N4 0.8032(4) 0.72560(10) 0.2979(4) 0.0555(8) Uani 1
H H4a 0.8114(4) 0.69899(10) 0.2500(4) 0.0667(10) Uiso 1
H H4b 0.8368(4) 0.75225(10) 0.2603(4) 0.0667(10) Uiso 1
C C17 0.7393(4) 0.59503(13) 0.1281(4) 0.0479(8) Uani 1
C C8 0.7392(4) 0.72552(10) 0.4282(4) 0.0419(7) Uani 1
C C9 0.6236(4) 0.69968(13) 0.6361(4) 0.0452(7) Uani 1
C C2 0.8639(4) 0.56674(12) 0.5905(4) 0.0472(8) Uani 1
C C16 0.1759(6) 0.6390(2) 0.2183(7) 0.0813(16) Uani 1
H H16a 0.114(2) 0.6150(14) 0.269(4) 0.122(2) Uiso 1
H H16b 0.123(3) 0.6698(6) 0.226(5) 0.122(2) Uiso 1
H H16c 0.1849(6) 0.6301(19) 0.1179(16) 0.122(2) Uiso 1
C C15 0.3419(4) 0.64213(12) 0.2842(4) 0.0474(7) Uani 1
C C5 1.1534(5) 0.5536(2) 0.7335(5) 0.0662(11) Uani 1
C C14 0.6342(5) 0.74928(14) 0.6671(5) 0.0546(9) Uani 1
C C4 1.1284(5) 0.5957(2) 0.6536(6) 0.0689(12) Uani 1
H H4 1.2085(5) 0.6192(2) 0.6478(6) 0.0827(14) Uiso 1
C C3 0.9818(5) 0.60183(15) 0.5827(5) 0.0595(10) Uani 1
H H3 0.9630(5) 0.62987(15) 0.5295(5) 0.0714(11) Uiso 1
C C7 0.8947(5) 0.52462(13) 0.6702(4) 0.0544(9) Uani 1
C C11 0.5019(7) 0.6876(2) 0.8684(5) 0.0823(15) Uani 1
H H11 0.4590(7) 0.6673(2) 0.9391(5) 0.0987(18) Uiso 1
C C10 0.5564(5) 0.66893(14) 0.7380(5) 0.0588(9) Uani 1
H H10 0.5480(5) 0.63597(14) 0.7190(5) 0.0705(11) Uiso 1
C C1 0.6246(4) 0.52965(12) 0.5575(4) 0.0463(8) Uani 1
C C12 0.5122(8) 0.7365(2) 0.8919(6) 0.0893(16) Uani 1
C C6 1.0398(6) 0.51766(16) 0.7425(5) 0.0659(11) Uani 1
H H6 1.0594(6) 0.48958(16) 0.7953(5) 0.0791(14) Uiso 1
C C13 0.5779(8) 0.76845(16) 0.7965(5) 0.0783(14) Uani 1
H H13 0.5848(8) 0.80134(16) 0.8171(5) 0.0940(17) Uiso 1
C C18 0.8288(7) 0.5981(3) -0.0116(5) 0.0884(17) Uani 1
H H18a 0.925(3) 0.5785(14) -0.0062(19) 0.133(2) Uiso 1
H H18b 0.761(2) 0.5866(17) -0.0889(9) 0.133(2) Uiso 1
H H18c 0.859(5) 0.6311(4) -0.030(3) 0.133(2) Uiso 1

loop_
_atom_site_aniso_label
_atom_site_aniso_U_11
_atom_site_aniso_U_22
_atom_site_aniso_U_33
_atom_site_aniso_U_12
_atom_site_aniso_U_13
_atom_site_aniso_U_23
Zn1 0.0520(2) 0.02471(19) 0.0402(2) -0.00300(13) 0.0056(2) 0.00357(17)
S2 0.0945(7) 0.0323(4) 0.0502(5) -0.0112(4) 0.0182(5) -0.0093(3)
S1 0.0973(7) 0.0342(4) 0.0616(5) 0.0019(4) 0.0018(6) 0.0195(4)
O1 0.0536(12) 0.0375(11) 0.0689(19) 0.0022(9) 0.0021(13) 0.0025(12)
O3 0.0573(13) 0.0375(12) 0.0404(12) -0.0056(9) 0.0056(10) -0.0060(9)
N1 0.0580(16) 0.0279(12) 0.0437(14) 0.0009(11) 0.0044(12) 0.0064(11)
N3 0.0520(14) 0.0313(11) 0.0343(12) -0.0046(10) 0.0064(11) 0.0016(10)
F1 0.0766(17) 0.121(3) 0.0819(19) 0.0238(17) -0.0143(16) 0.020(2)
F2 0.257(5) 0.100(3) 0.075(2) 0.020(3) 0.092(3) -0.0093(19)
O4 0.104(3) 0.0625(19) 0.104(3) -0.0374(18) 0.022(2) -0.043(2)
O2 0.0765(18) 0.0472(14) 0.0725(19) 0.0039(13) 0.0058(17) 0.0103(13)
N2 0.078(2) 0.0347(13) 0.075(2) -0.0137(14) -0.0018(19) 0.0155(15)
N4 0.091(2) 0.0297(12) 0.0464(16) -0.0151(14) 0.0216(17) -0.0044(12)
C17 0.0562(19) 0.0389(16) 0.0485(18) 0.0035(13) 0.0039(15) -0.0134(14)
C8 0.0596(18) 0.0242(13) 0.0418(18) -0.0048(11) 0.0059(13) -0.0026(11)
C9 0.059(2) 0.0412(16) 0.0354(16) 0.0011(13) 0.0044(14) -0.0006(13)
C2 0.068(2) 0.0344(16) 0.0388(17) 0.0100(13) 0.0079(14) 0.0065(13)
C16 0.056(2) 0.081(3) 0.108(4) 0.006(2) -0.011(3) -0.039(3)
C15 0.0567(18) 0.0388(17) 0.0466(18) 0.0095(14) 0.0070(15) -0.0027(15)
C5 0.064(2) 0.084(3) 0.050(2) 0.018(2) -0.0005(19) 0.012(2)
C14 0.074(3) 0.0451(19) 0.044(2) -0.0015(16) 0.0128(17) -0.0036(16)
C4 0.059(2) 0.079(3) 0.069(3) -0.0004(19) 0.005(2) 0.015(3)
C3 0.063(2) 0.0509(19) 0.065(2) 0.0026(16) 0.0052(18) 0.0197(18)
C7 0.084(2) 0.0404(17) 0.0386(18) 0.0153(16) 0.0086(17) 0.0085(15)
C11 0.118(4) 0.078(3) 0.051(3) 0.007(3) 0.032(3) 0.018(2)
C10 0.076(3) 0.0508(19) 0.0498(19) 0.0034(18) 0.0124(19) 0.0103(16)
C1 0.068(2) 0.0300(15) 0.0408(17) -0.0015(13) 0.0076(15) 0.0037(13)
C12 0.136(5) 0.081(3) 0.051(2) 0.017(3) 0.029(3) -0.011(3)
C6 0.086(3) 0.062(2) 0.049(2) 0.027(2) 0.005(2) 0.0136(18)
C13 0.132(4) 0.054(2) 0.049(2) 0.008(3) 0.026(3) -0.0112(19)
C18 0.101(4) 0.116(5) 0.048(2) 0.002(4) 0.013(3) -0.025(3)

loop_
_atom_type_symbol
_atom_type_scat_Cromer_Mann_a1
_atom_type_scat_Cromer_Mann_a2
_atom_type_scat_Cromer_Mann_a3
_atom_type_scat_Cromer_Mann_a4
_atom_type_scat_Cromer_Mann_b1
_atom_type_scat_Cromer_Mann_b2
_atom_type_scat_Cromer_Mann_b3
_atom_type_scat_Cromer_Mann_b4
_atom_type_scat_Cromer_Mann_c
_atom_type_scat_dispersion_source
_atom_type_scat_dispersion_real
_atom_type_scat_dispersion_imag
_atom_type_scat_source
C 2.31000 1.02000 1.58860 0.86500 20.84390 10.20750 0.56870 51.65120 0.21560 'Brennan, Cowan, Rev. Sci. Instrum., 1992, 63, 850' 0.01788 0.00908 'International Tables Volume C Table 6.1.1.4 (pp. 500-502)'
F 3.53920 2.64120 1.51700 1.02430 10.28250 4.29440 0.26150 26.14760 0.27760 'Brennan, Cowan, Rev. Sci. Instrum., 1992, 63, 850' 0.07327 0.05351 'International Tables Volume C Table 6.1.1.4 (pp. 500-502)'
H 0.49300 0.32291 0.14019 0.04081 10.51090 26.12570 3.14236 57.79970 0.00304 'Brennan, Cowan, Rev. Sci. Instrum., 1992, 63, 850' 0.00000 0.00000 'International Tables Volume C Table 6.1.1.4 (pp. 500-502)'
N 12.21260 3.13220 2.01250 1.16630 0.00570 9.89330 28.99750 0.58260 -11.52900 'Brennan, Cowan, Rev. Sci. Instrum., 1992, 63, 850' 0.03110 0.01806 'International Tables Volume C Table 6.1.1.4 (pp. 500-502)'
O 3.04850 2.28680 1.54630 0.86700 13.27710 5.70110 0.32390 32.90890 0.25080 'Brennan, Cowan, Rev. Sci. Instrum., 1992, 63, 850' 0.04960 0.03234 'International Tables Volume C Table 6.1.1.4 (pp. 500-502)'
S 6.90530 5.20340 1.43790 1.58630 1.46790 22.21510 0.25360 56.17200 0.86690 'Brennan, Cowan, Rev. Sci. Instrum., 1992, 63, 850' 0.33376 0.55840 'International Tables Volume C Table 6.1.1.4 (pp. 500-502)'
Zn 14.07430 7.03180 5.16520 2.41000 3.26550 0.23330 10.31630 58.70970 1.30410 'Brennan, Cowan, Rev. Sci. Instrum., 1992, 63, 850' -1.54239 0.67975 'International Tables Volume C Table 6.1.1.4 (pp. 500-502)'

loop_
_geom_angle_atom_site_label_1
_geom_angle_atom_site_label_2
_geom_angle_atom_site_label_3
_geom_angle_site_symmetry_1
_geom_angle_site_symmetry_3
_geom_angle
_geom_angle_publ_flag
O3 Zn1 O1 . . 119.78(12) yes
N1 Zn1 O1 . . 104.15(12) yes
N1 Zn1 O3 . . 109.13(11) yes
N3 Zn1 O1 . . 112.87(11) yes
N3 Zn1 O3 . . 102.93(10) yes
N3 Zn1 N1 . . 107.53(11) yes
C14 S2 C8 . . 89.73(17) ?
C1 S1 C7 . . 89.56(17) ?
C15 O1 Zn1 . . 108.7(2) ?
C17 O3 Zn1 . . 114.4(2) ?
C2 N1 Zn1 . . 123.9(2) ?
C1 N1 Zn1 . . 124.3(2) ?
C1 N1 C2 . . 111.7(3) ?
C8 N3 Zn1 . . 121.9(2) ?
C9 N3 Zn1 . . 124.3(2) ?
C9 N3 C8 . . 111.8(3) ?
H2b N2 H2a . . 120.0 ?
C1 N2 H2a . . 120.0 ?
C1 N2 H2b . . 120.0 ?
H4b N4 H4a . . 120.0 ?
C8 N4 H4a . . 120.0 ?
C8 N4 H4b . . 120.0 ?
O4 C17 O3 . . 121.5(4) ?
C18 C17 O3 . . 117.5(4) ?
C18 C17 O4 . . 121.0(4) ?
N3 C8 S2 . . 114.1(2) ?
N4 C8 S2 . . 119.5(2) ?
N4 C8 N3 . . 126.4(3) ?
C14 C9 N3 . . 113.8(3) ?
C10 C9 N3 . . 127.0(3) ?
C10 C9 C14 . . 119.2(3) ?
C3 C2 N1 . . 126.5(3) ?
C7 C2 N1 . . 114.5(3) ?
C7 C2 C3 . . 119.0(4) ?
H16b C16 H16a . . 109.5 ?
H16c C16 H16a . . 109.5 ?
H16c C16 H16b . . 109.5 ?
C15 C16 H16a . . 109.5 ?
C15 C16 H16b . . 109.5 ?
C15 C16 H16c . . 109.5 ?
O2 C15 O1 . . 120.2(4) ?
C16 C15 O1 . . 124.1(4) ?
C16 C15 O2 . . 115.7(4) ?
C4 C5 F1 . . 117.6(5) ?
C6 C5 F1 . . 119.9(4) ?
C6 C5 C4 . . 122.4(4) ?
C9 C14 S2 . . 110.5(3) ?
C13 C14 S2 . . 127.6(3) ?
C13 C14 C9 . . 121.9(4) ?
H4 C4 C5 . . 120.6(3) ?
C3 C4 C5 . . 118.8(4) ?
C3 C4 H4 . . 120.6(3) ?
C4 C3 C2 . . 120.5(4) ?
H3 C3 C2 . . 119.8(2) ?
H3 C3 C4 . . 119.8(3) ?
C2 C7 S1 . . 109.8(3) ?
C6 C7 S1 . . 128.4(3) ?
C6 C7 C2 . . 121.7(4) ?
C10 C11 H11 . . 120.5(3) ?
C12 C11 H11 . . 120.5(3) ?
C12 C11 C10 . . 119.0(4) ?
C11 C10 C9 . . 119.4(4) ?
H10 C10 C9 . . 120.3(2) ?
H10 C10 C11 . . 120.3(3) ?
N1 C1 S1 . . 114.4(3) ?
N2 C1 S1 . . 119.6(3) ?
N2 C1 N1 . . 126.0(3) ?
C11 C12 F2 . . 118.8(5) ?
C13 C12 F2 . . 117.0(5) ?
C13 C12 C11 . . 124.3(4) ?
C7 C6 C5 . . 117.6(4) ?
H6 C6 C5 . . 121.2(2) ?
H6 C6 C7 . . 121.2(2) ?
C12 C13 C14 . . 116.3(4) ?
H13 C13 C14 . . 121.9(3) ?
H13 C13 C12 . . 121.9(3) ?
H18a C18 C17 . . 109.5 ?
H18b C18 C17 . . 109.5 ?
H18b C18 H18a . . 109.5 ?
H18c C18 C17 . . 109.5 ?
H18c C18 H18a . . 109.5 ?
H18c C18 H18b . . 109.5 ?

loop_
_geom_bond_atom_site_label_1
_geom_bond_atom_site_label_2
_geom_bond_site_symmetry_2
_geom_bond_distance
_geom_bond_publ_flag
Zn1 O1 . 1.977(3) yes
Zn1 O3 . 1.954(2) yes
Zn1 N1 . 2.038(3) yes
Zn1 N3 . 2.045(3) yes
S2 C8 . 1.751(3) ?
S2 C14 . 1.729(4) ?
S1 C7 . 1.744(4) ?
S1 C1 . 1.757(4) ?
O1 C15 . 1.272(5) yes
O3 C17 . 1.270(4) yes
N1 C2 . 1.397(5) ?
N1 C1 . 1.319(4) ?
N3 C8 . 1.330(4) ?
N3 C9 . 1.395(4) ?
F1 C5 . 1.343(5) ?
F2 C12 . 1.361(6) ?
O4 C17 . 1.224(5) yes
O2 C15 . 1.262(5) yes
N2 H2a . 0.8600 ?
N2 H2b . 0.8600 ?
N2 C1 . 1.306(5) ?
N4 H4a . 0.8600 ?
N4 H4b . 0.8600 ?
N4 C8 . 1.312(5) ?
C17 C18 . 1.487(6) ?
C9 C14 . 1.403(5) ?
C9 C10 . 1.383(5) ?
C2 C3 . 1.377(5) ?
C2 C7 . 1.399(5) ?
C16 H16a . 0.9600 ?
C16 H16b . 0.9600 ?
C16 H16c . 0.9600 ?
C16 C15 . 1.503(6) ?
C5 C4 . 1.392(7) ?
C5 C6 . 1.369(7) ?
C14 C13 . 1.386(6) ?
C4 H4 . 0.9300 ?
C4 C3 . 1.387(6) ?
C3 H3 . 0.9300 ?
C7 C6 . 1.386(6) ?
C11 H11 . 0.9300 ?
C11 C10 . 1.383(6) ?
C11 C12 . 1.371(8) ?
C10 H10 . 0.9300 ?
C12 C13 . 1.358(8) ?
C6 H6 . 0.9300 ?
C13 H13 . 0.9300 ?
C18 H18a . 0.9600 ?
C18 H18b . 0.9600 ?
C18 H18c . 0.9600 ?

loop_
_geom_contact_atom_site_label_1
_geom_contact_atom_site_label_2
_geom_contact_distance
_geom_contact_site_symmetry_1
_geom_contact_site_symmetry_2
_geom_contact_publ_flag
Cg1 Cg3 3.7559(19) . 1_555 no

loop_
_geom_hbond_atom_site_label_D
_geom_hbond_atom_site_label_H
_geom_hbond_atom_site_label_A
_geom_hbond_site_symmetry_D
_geom_hbond_site_symmetry_H
_geom_hbond_site_symmetry_A
_geom_hbond_distance_DH
_geom_hbond_distance_HA
_geom_hbond_distance_DA
_geom_hbond_angle_DHA
_geom_hbond_publ_flag
N2 H2B O4 . . 2_665 0.860(4) 1.974(5) 2.806(5) 162.2(4) yes
N4 H4B F2 . . 4_564 0.860(4) 2.438(6) 2.910(6) 115.2(4) yes
N4 H4B O2 . . 4_565 0.860(4) 2.067(4) 2.890(4) 160.0(4) yes
C18 H18B Cg6 ? ? 1_554 0.960(19) 2.972(19) 3.565(5) 121.1(13) yes
C17 O4 Cg1 . . 1_555 1.224(5) 3.075(4) 3.234(4) 86.2(2) yes

loop_
_geom_torsion_atom_site_label_1
_geom_torsion_atom_site_label_2
_geom_torsion_atom_site_label_3
_geom_torsion_atom_site_label_4
_geom_torsion_site_symmetry_1
_geom_torsion_site_symmetry_2
_geom_torsion_site_symmetry_3
_geom_torsion_site_symmetry_4
_geom_torsion
_geom_torsion_publ_flag
Zn1 O1 C15 O2 . . . . -11.6(3) ?
Zn1 O1 C15 C16 . . . . 168.2(3) ?
Zn1 O3 C17 O4 . . . . -7.8(3) ?
Zn1 O3 C17 C18 . . . . 174.0(3) ?
Zn1 N1 C2 C3 . . . . 4.9(4) ?
Zn1 N1 C2 C7 . . . . -176.3(3) ?
Zn1 N1 C1 S1 . . . . 176.9(2) ?
Zn1 N1 C1 N2 . . . . -3.4(3) ?
Zn1 N3 C8 S2 . . . . 164.4(2) ?
Zn1 N3 C8 N4 . . . . -15.8(3) ?
Zn1 N3 C9 C14 . . . . -163.0(3) ?
Zn1 N3 C9 C10 . . . . 15.9(4) ?
S2 C8 N3 C9 . . . . -0.2(3) ?
S2 C14 C9 N3 . . . . -1.5(3) ?
S2 C14 C9 C10 . . . . 179.5(3) ?
S2 C14 C13 C12 . . . . 180.0(6) ?
S1 C7 C2 N1 . . . . -0.5(3) ?
S1 C7 C2 C3 . . . . 178.4(3) ?
S1 C7 C6 C5 . . . . -177.2(4) ?
S1 C1 N1 C2 . . . . 0.7(3) ?
N1 C2 C3 C4 . . . . 178.3(4) ?
N1 C2 C7 C6 . . . . -178.1(3) ?
N1 C1 S1 C7 . . . . -0.8(3) ?
N3 C8 S2 C14 . . . . -0.5(3) ?
N3 C9 C14 C13 . . . . 178.4(4) ?
N3 C9 C10 C11 . . . . -179.2(5) ?
F1 C5 C4 C3 . . . . -178.9(4) ?
F1 C5 C6 C7 . . . . 179.2(4) ?
F2 C12 C11 C10 . . . . 177.4(6) ?
F2 C12 C13 C14 . . . . -178.3(6) ?
N2 C1 S1 C7 . . . . 179.5(3) ?
N2 C1 N1 C2 . . . . -179.7(4) ?
N4 C8 S2 C14 . . . . 179.6(4) ?
N4 C8 N3 C9 . . . . 179.6(4) ?
C8 S2 C14 C9 . . . . 1.1(2) ?
C8 S2 C14 C13 . . . . -178.8(4) ?
C8 N3 C9 C14 . . . . 1.1(3) ?
C8 N3 C9 C10 . . . . -180.0(3) ?
C9 C14 C13 C12 . . . . 0.1(5) ?
C9 C10 C11 C12 . . . . 1.6(6) ?
C2 C3 C4 C5 . . . . -0.5(5) ?
C2 C7 S1 C1 . . . . 0.7(3) ?
C2 C7 C6 C5 . . . . 0.0(4) ?
C14 C9 C10 C11 . . . . -0.3(5) ?
C14 C13 C12 C11 . . . . 1.3(8) ?
C4 C5 C6 C7 . . . . -1.0(6) ?
C4 C3 C2 C7 . . . . -0.5(5) ?
C3 C2 N1 C1 . . . . -178.9(4) ?
C3 C2 C7 C6 . . . . 0.7(4) ?
C3 C4 C5 C6 . . . . 1.2(6) ?
C7 C2 N1 C1 . . . . -0.1(4) ?
C10 C9 C14 C13 . . . . -0.6(5) ?
C10 C11 C12 C13 . . . . -2.3(7) ?
C1 S1 C7 C6 . . . . 178.1(3) ?
